data_4113367
loop_
_publ_author_name
'Daniel E. Kadlecek'
'Alexandra M. Shedlow'
'Sang Ook Kang'
'Patrick J. Carroll'
'Larry G. Sneddon'

_publ_section_title
;
 Syntheses and Structural Characterizations of endo-\h1-, exo-\h1-, \h4-,
 \h5-, and \h6-Metallaphosphamonocarbaborane Complexes Derived from a
 Versatile New Polyborane Ligand: exo-6-R-arachno-6,7-PCB8H12
;
_journal_name_full 'Journal of the American Chemical Society'
_journal_page_first 212
_journal_page_last 220
_journal_paper_doi 10.1021/ja020945b
_journal_volume 125
_journal_year 2003
_chemical_formula_sum 'C14 H21 B8 Fe O2 P'
_chemical_formula_weight 394.61
_space_group_IT_number 19
_symmetry_cell_setting orthorhombic
_symmetry_Int_Tables_number 19
_symmetry_space_group_name_Hall 'P 2ac 2ab'
_symmetry_space_group_name_H-M 'P 21 21 21'
_atom_sites_solution_hydrogens geom
_atom_sites_solution_primary direct
_audit_creation_method SHELXL
_cell_angle_alpha 90.00
_cell_angle_beta 90.00
_cell_angle_gamma 90.00
_cell_formula_units_Z 4
_cell_length_a 11.8876(3)
_cell_length_b 17.2869(4)
_cell_length_c 9.3156(3)
_cell_measurement_temperature 200(2)
_cell_volume 1914.35(9)
_computing_structure_refinement 'SHELXL-93 (Sheldrick, 1993)'
_computing_structure_solution 'SIR92 (Altomare, 1993)'
_diffrn_ambient_temperature 200(2)
_diffrn_measurement_device 'image plate area detector'
_diffrn_measurement_device_type 'Rigaku R-AXIS IIc'
_diffrn_measurement_method 'phi oscillations'
_diffrn_radiation_monochromator graphite
_diffrn_radiation_source 'rotating anode'
_diffrn_radiation_type MoK\a
_diffrn_radiation_wavelength 0.71069
_diffrn_reflns_av_R_equivalents 0.0458
_diffrn_reflns_av_sigmaI/netI 0.0345
_diffrn_reflns_limit_h_max 14
_diffrn_reflns_limit_h_min -14
_diffrn_reflns_limit_k_max 20
_diffrn_reflns_limit_k_min -20
_diffrn_reflns_limit_l_max 11
_diffrn_reflns_limit_l_min -10
_diffrn_reflns_number 12147
_diffrn_reflns_theta_max 25.35
_diffrn_reflns_theta_min 2.78
_exptl_absorpt_coefficient_mu 0.876
_exptl_absorpt_correction_type none
_exptl_crystal_density_diffrn 1.369
_exptl_crystal_F_000 808
_exptl_crystal_size_max 0.45
_exptl_crystal_size_mid 0.12
_exptl_crystal_size_min 0.08
_refine_diff_density_max 0.275
_refine_diff_density_min -0.318
_refine_diff_density_rms 0.046
_refine_ls_abs_structure_details 'Flack H D (1983), Acta Cryst. A39, 876-881'
_refine_ls_abs_structure_Flack 0.54(2)
_refine_ls_extinction_method none
_refine_ls_goodness_of_fit_all 1.141
_refine_ls_goodness_of_fit_obs 1.141
_refine_ls_matrix_type full
_refine_ls_number_parameters 280
_refine_ls_number_reflns 3478
_refine_ls_number_restraints 0
_refine_ls_restrained_S_all 1.141
_refine_ls_restrained_S_obs 1.141
_refine_ls_R_factor_all 0.0360
_refine_ls_R_factor_obs 0.0323
_refine_ls_shift/esd_max 0.000
_refine_ls_shift/esd_mean 0.000
_refine_ls_structure_factor_coef Fsqd
_refine_ls_weighting_details 'w=1/[\s^2^(Fo^2^)+(0.0171P)^2^+0.8584P] where P=(Fo^2^+2Fc^2^)/3'
_refine_ls_weighting_scheme calc
_refine_ls_wR_factor_all 0.0664
_refine_ls_wR_factor_obs 0.0645
_reflns_number_observed 3306
_reflns_number_total 3478
_reflns_observed_criterion >2sigma(I)
_cod_data_source_file ja020945b_2.cif
_cod_data_source_block cmpd3(Upenn3142)
_cod_depositor_comments
;
The following automatic conversions were performed:

'_refine_ls_weighting_scheme' value 'calc
w=1/[\s^2^(Fo^2^)+(0.0171P)^2^+0.8584P] where P=(Fo^2^+2Fc^2^)/3' was
changed to 'calc'. New tag '_refine_ls_weighting_details' was
created. The value of the new tag was set to
'w=1/[\s^2^(Fo^2^)+(0.0171P)^2^+0.8584P] where P=(Fo^2^+2Fc^2^)/3'.

Automatic conversion script
Id: cif_fix_values 3143 2015-03-26 13:38:13Z robertas 
;
_cod_original_sg_symbol_H-M 'P 21 21 21 '
_cod_database_code 4113367

loop_
_symmetry_equiv_pos_as_xyz
'x, y, z'
'-x+1/2, -y, z+1/2'
'x+1/2, -y+1/2, -z'
'-x, y+1/2, -z+1/2'

loop_
_atom_site_aniso_label
_atom_site_aniso_U_11
_atom_site_aniso_U_22
_atom_site_aniso_U_33
_atom_site_aniso_U_23
_atom_site_aniso_U_13
_atom_site_aniso_U_12
Fe 0.0261(2) 0.0286(2) 0.0258(2) 0.0015(2) -0.0048(2) -0.0002(2)
B1 0.060(2) 0.029(2) 0.025(2) -0.0026(13) 0.000(2) 0.0049(15)
B2 0.044(2) 0.028(2) 0.025(2) 0.0000(14) -0.007(2) 0.0021(14)
B3 0.047(2) 0.028(2) 0.034(2) -0.0029(14) -0.010(2) -0.0039(15)
B4 0.060(2) 0.025(2) 0.031(2) -0.0007(13) -0.003(2) 0.004(2)
B5 0.038(2) 0.027(2) 0.031(2) 0.0011(13) 0.005(2) 0.0044(14)
B8 0.041(2) 0.034(2) 0.031(2) 0.0062(14) -0.002(2) -0.0051(15)
B9 0.048(2) 0.027(2) 0.036(2) 0.0041(14) -0.006(2) 0.0078(15)
B10 0.046(2) 0.036(2) 0.040(2) -0.001(2) 0.003(2) 0.015(2)
P6 0.0260(3) 0.0222(3) 0.0214(3) 0.0012(3) -0.0014(3) 0.0022(3)
C7 0.034(2) 0.031(2) 0.030(2) -0.0013(12) -0.0027(14) 0.0018(12)
C11 0.0285(14) 0.0237(13) 0.0238(13) 0.0009(10) -0.0028(12) -0.0023(12)
C12 0.031(2) 0.0264(14) 0.033(2) 0.0005(13) 0.0004(14) 0.0005(11)
C13 0.037(2) 0.032(2) 0.049(2) -0.0035(14) -0.008(2) 0.0095(13)
C14 0.071(2) 0.028(2) 0.047(2) 0.0081(15) -0.020(2) 0.007(2)
C15 0.079(3) 0.037(2) 0.055(2) 0.023(2) 0.017(2) 0.001(2)
C16 0.050(2) 0.034(2) 0.048(2) 0.0102(14) 0.019(2) 0.0026(14)
C17 0.035(2) 0.079(2) 0.0225(15) 0.001(2) 0.0044(12) 0.002(2)
C18 0.055(2) 0.046(2) 0.026(2) 0.0041(13) 0.008(2) -0.009(2)
C19 0.057(2) 0.048(2) 0.028(2) 0.0049(13) -0.011(2) 0.003(2)
C20 0.069(3) 0.043(2) 0.029(2) -0.0060(13) -0.008(2) -0.005(2)
C21 0.059(2) 0.052(2) 0.032(2) 0.0006(14) 0.008(2) 0.021(2)
C22 0.033(2) 0.046(2) 0.044(2) -0.0033(15) -0.0105(15) -0.0032(14)
C23 0.035(2) 0.040(2) 0.042(2) -0.0041(15) -0.010(2) 0.0004(14)
O24 0.0311(12) 0.065(2) 0.087(2) -0.0167(14) -0.0150(13) 0.0157(11)
O25 0.0511(14) 0.0487(14) 0.073(2) 0.0090(13) -0.0050(14) -0.0234(12)

loop_
_atom_site_label
_atom_site_type_symbol
_atom_site_fract_x
_atom_site_fract_y
_atom_site_fract_z
_atom_site_U_iso_or_equiv
_atom_site_thermal_displace_type
_atom_site_occupancy
_atom_site_calc_flag
_atom_site_refinement_flags
Fe Fe -0.06061(3) 0.50817(2) 0.17663(4) 0.02683(10) Uani 1 d .
B1 B 0.0274(3) 0.6486(2) 0.6393(4) 0.0381(9) Uani 1 d .
B2 B 0.1007(3) 0.5673(2) 0.6007(4) 0.0323(7) Uani 1 d .
B3 B 0.1569(3) 0.6545(2) 0.5538(4) 0.0362(8) Uani 1 d .
B4 B 0.0524(4) 0.7237(2) 0.5115(4) 0.0390(8) Uani 1 d .
B5 B -0.0469(3) 0.5723(2) 0.5597(4) 0.0320(7) Uani 1 d .
B8 B 0.1272(3) 0.6754(2) 0.3671(4) 0.0351(8) Uani 1 d .
B9 B -0.0155(3) 0.7118(2) 0.3514(4) 0.0370(8) Uani 1 d .
B10 B -0.0794(3) 0.6702(2) 0.5121(4) 0.0408(9) Uani 1 d .
P6 P 0.02244(6) 0.52338(4) 0.39872(7) 0.0232(2) Uani 1 d .
C7 C 0.1486(3) 0.5842(2) 0.4235(3) 0.0314(7) Uani 1 d .
C11 C 0.0691(2) 0.42617(14) 0.4512(3) 0.0253(6) Uani 1 d .
C12 C 0.1649(2) 0.39295(15) 0.3945(3) 0.0301(6) Uani 1 d .
H12 H 0.2059(2) 0.41944(15) 0.3251(3) 0.038 Uiso 1 calc R
C13 C 0.2008(3) 0.3211(2) 0.4394(4) 0.0393(8) Uani 1 d .
H13 H 0.2656(3) 0.2995(2) 0.4002(4) 0.049 Uiso 1 calc R
C14 C 0.1414(3) 0.2811(2) 0.5418(4) 0.0485(9) Uani 1 d .
H14 H 0.1663(3) 0.2329(2) 0.5730(4) 0.061 Uiso 1 calc R
C15 C 0.0443(3) 0.3130(2) 0.5983(4) 0.0569(10) Uani 1 d .
H15 H 0.0027(3) 0.2858(2) 0.6662(4) 0.071 Uiso 1 calc R
C16 C 0.0090(3) 0.3854(2) 0.5536(4) 0.0440(8) Uani 1 d .
H16 H -0.0558(3) 0.4070(2) 0.5929(4) 0.055 Uiso 1 calc R
C17 C 0.0991(3) 0.5163(2) 0.0816(3) 0.0455(8) Uani 1 d .
H17 H 0.1658(3) 0.5247(2) 0.1315(3) 0.057 Uiso 1 calc R
C18 C 0.0289(3) 0.5742(2) 0.0250(3) 0.0426(8) Uani 1 d .
H18 H 0.0402(3) 0.6273(2) 0.0318(3) 0.053 Uiso 1 calc R
C19 C -0.0616(3) 0.5370(2) -0.0438(3) 0.0444(8) Uani 1 d .
H19 H -0.1203(3) 0.5615(2) -0.0917(3) 0.055 Uiso 1 calc R
C20 C -0.0484(4) 0.4572(2) -0.0280(3) 0.0472(9) Uani 1 d .
H20 H -0.0968(4) 0.4193(2) -0.0627(3) 0.059 Uiso 1 calc R
C21 C 0.0523(3) 0.4442(2) 0.0506(3) 0.0477(8) Uani 1 d .
H21 H 0.0817(3) 0.3963(2) 0.0766(3) 0.060 Uiso 1 calc R
C22 C -0.1747(3) 0.5712(2) 0.2079(4) 0.0413(8) Uani 1 d .
C23 C -0.1340(3) 0.4282(2) 0.2482(4) 0.0388(7) Uani 1 d .
O24 O -0.2527(2) 0.60947(15) 0.2210(3) 0.0611(8) Uani 1 d .
O25 O -0.1847(2) 0.37644(13) 0.2903(3) 0.0576(7) Uani 1 d .
H1 H 0.0117(28) 0.6623(17) 0.7491(39) 0.052(10) Uiso 1 d .
H2 H 0.1416(22) 0.5245(15) 0.6647(30) 0.035(8) Uiso 1 d .
H3 H 0.2388(26) 0.6700(18) 0.5860(37) 0.045(9) Uiso 1 d .
H4 H 0.0652(26) 0.7827(17) 0.5418(34) 0.048(9) Uiso 1 d .
H5 H -0.1021(25) 0.5430(16) 0.6034(35) 0.040(9) Uiso 1 d .
H7 H 0.2244(24) 0.5589(15) 0.3909(33) 0.033(8) Uiso 1 d .
H8 H 0.1909(30) 0.7057(19) 0.3080(42) 0.067(11) Uiso 1 d .
H9 H -0.0424(25) 0.7618(16) 0.2889(33) 0.045(9) Uiso 1 d .
H10 H -0.1529(28) 0.6949(18) 0.5364(38) 0.052(10) Uiso 1 d .
H89 H 0.0343(28) 0.6697(17) 0.2794(35) 0.052(10) Uiso 1 d .
H910 H -0.0869(30) 0.6644(19) 0.3667(40) 0.063(11) Uiso 1 d .

loop_
_atom_type_symbol
_atom_type_description
_atom_type_scat_dispersion_real
_atom_type_scat_dispersion_imag
_atom_type_scat_source
C C 0.0033 0.0016 'International Tables Vol C Tables 4.2.6.8 and 6.1.1.4'
H H 0.0000 0.0000 'International Tables Vol C Tables 4.2.6.8 and 6.1.1.4'
P P 0.1023 0.0942 'International Tables Vol C Tables 4.2.6.8 and 6.1.1.4'
B B 0.0013 0.0007 'International Tables Vol C Tables 4.2.6.8 and 6.1.1.4'
O O 0.0106 0.0060 'International Tables Vol C Tables 4.2.6.8 and 6.1.1.4'
Fe Fe 0.3463 0.8444 'International Tables Vol C Tables 4.2.6.8 and 6.1.1.4'

loop_
_geom_angle_atom_site_label_1
_geom_angle_atom_site_label_2
_geom_angle_atom_site_label_3
_geom_angle
C22 Fe C23 92.37(14)
C22 Fe C21 155.48(15)
C23 Fe C21 96.57(14)
C22 Fe C17 136.35(15)
C23 Fe C17 131.19(14)
C21 Fe C17 38.84(14)
C22 Fe C18 99.50(15)
C23 Fe C18 158.09(14)
C21 Fe C18 65.60(13)
C17 Fe C18 39.05(13)
C22 Fe C20 117.5(2)
C23 Fe C20 92.76(14)
C21 Fe C20 39.52(14)
C17 Fe C20 65.42(14)
C18 Fe C20 65.44(13)
C22 Fe C19 90.59(15)
C23 Fe C19 123.30(14)
C21 Fe C19 65.45(13)
C17 Fe C19 65.15(14)
C18 Fe C19 38.99(13)
C20 Fe C19 38.68(11)
C22 Fe P6 96.35(11)
C23 Fe P6 87.83(11)
C21 Fe P6 106.73(10)
C17 Fe P6 89.04(8)
C18 Fe P6 108.88(9)
C20 Fe P6 146.11(11)
C19 Fe P6 147.86(10)
B2 B1 B3 59.7(2)
B2 B1 B5 62.9(2)
B3 B1 B5 107.3(2)
B2 B1 B10 113.6(2)
B3 B1 B10 108.4(2)
B5 B1 B10 61.0(2)
B2 B1 B4 112.1(3)
B3 B1 B4 60.3(2)
B5 B1 B4 110.4(2)
B10 B1 B4 61.4(2)
B2 B1 H1 118.6(18)
B3 B1 H1 125.6(19)
B5 B1 H1 119.0(18)
B10 B1 H1 117.9(19)
B4 B1 H1 120.4(17)
B1 B2 B3 61.4(2)
B1 B2 C7 103.1(2)
B3 B2 C7 59.3(2)
B1 B2 B5 60.2(2)
B3 B2 B5 106.6(2)
C7 B2 B5 96.2(2)
B1 B2 P6 104.3(2)
B3 B2 P6 104.4(2)
C7 B2 P6 53.45(13)
B5 B2 P6 55.30(14)
B1 B2 H2 133.7(15)
B3 B2 H2 125.2(14)
C7 B2 H2 119.3(15)
B5 B2 H2 126.6(14)
P6 B2 H2 115.2(15)
B2 B3 C7 62.2(2)
B2 B3 B1 58.9(2)
C7 B3 B1 103.4(2)
B2 B3 B4 112.4(3)
C7 B3 B4 106.3(2)
B1 B3 B4 61.3(2)
B2 B3 B8 110.2(2)
C7 B3 B8 56.8(2)
B1 B3 B8 106.3(3)
B4 B3 B8 61.0(2)
B2 B3 H3 120.9(17)
C7 B3 H3 115.7(18)
B1 B3 H3 134.7(19)
B4 B3 H3 122.7(17)
B8 B3 H3 113.7(18)
B9 B4 B3 116.4(2)
B9 B4 B1 114.5(3)
B3 B4 B1 58.4(2)
B9 B4 B8 61.9(2)
B3 B4 B8 60.7(2)
B1 B4 B8 103.9(2)
B9 B4 B10 62.3(2)
B3 B4 B10 105.1(2)
B1 B4 B10 59.0(2)
B8 B4 B10 101.0(2)
B9 B4 H4 114.4(17)
B3 B4 H4 119.1(17)
B1 B4 H4 122.8(17)
B8 B4 H4 124.4(17)
B10 B4 H4 127.3(17)
B1 B5 B10 60.2(2)
B1 B5 B2 56.9(2)
B10 B5 B2 108.0(3)
B1 B5 P6 116.6(2)
B10 B5 P6 108.5(2)
B2 B5 P6 74.0(2)
B1 B5 H5 125.8(20)
B10 B5 H5 118.3(18)
B2 B5 H5 125.0(19)
P6 B5 H5 114.2(19)
C7 B8 B3 58.9(2)
C7 B8 B9 119.5(2)
B3 B8 B9 109.2(3)
C7 B8 B4 105.9(2)
B3 B8 B4 58.4(2)
B9 B8 B4 56.1(2)
C7 B8 H8 120.8(19)
B3 B8 H8 116.9(21)
B9 B8 H8 116.6(19)
B4 B8 H8 120.0(19)
C7 B8 H89 103.9(13)
B3 B8 H89 135.3(14)
B9 B8 H89 39.4(13)
B4 B8 H89 94.5(14)
H8 B8 H89 107.2(24)
B4 B9 B8 61.9(2)
B4 B9 B10 61.9(2)
B8 B9 B10 100.7(2)
B4 B9 H9 120.6(16)
B8 B9 H9 126.3(16)
B10 B9 H9 128.9(16)
B4 B9 H89 109.9(17)
B8 B9 H89 49.3(16)
B10 B9 H89 116.2(16)
H9 B9 H89 109.9(23)
B4 B9 H910 108.4(18)
B8 B9 H910 114.7(16)
B10 B9 H910 48.2(18)
H9 B9 H910 113.7(23)
H89 B9 H910 90.1(22)
B1 B10 B5 58.8(2)
B1 B10 B4 59.6(2)
B5 B10 B4 107.2(3)
B1 B10 B9 109.4(3)
B5 B10 B9 119.0(3)
B4 B10 B9 55.9(2)
B1 B10 H10 124.4(21)
B5 B10 H10 122.4(19)
B4 B10 H10 122.5(19)
B9 B10 H10 112.4(20)
B1 B10 H910 134.0(15)
B5 B10 H910 101.0(14)
B4 B10 H910 95.2(16)
B9 B10 H910 40.6(15)
H10 B10 H910 101.5(25)
C11 P6 C7 104.04(13)
C11 P6 B5 109.08(13)
C7 P6 B5 90.01(14)
C11 P6 B2 87.76(12)
C7 P6 B2 50.37(13)
B5 P6 B2 50.73(14)
C11 P6 Fe 105.29(8)
C7 P6 Fe 121.64(10)
B5 P6 Fe 124.76(11)
B2 P6 Fe 166.64(9)
B8 C7 B3 64.4(2)
B8 C7 B2 113.5(2)
B3 C7 B2 58.5(2)
B8 C7 P6 111.8(2)
B3 C7 P6 122.5(2)
B2 C7 P6 76.2(2)
B8 C7 H7 115.6(16)
B3 C7 H7 116.8(16)
B2 C7 H7 118.6(17)
P6 C7 H7 115.1(15)
C12 C11 C16 118.5(3)
C12 C11 P6 121.9(2)
C16 C11 P6 119.6(2)
C13 C12 C11 120.9(3)
C13 C12 H12 119.5(2)
C11 C12 H12 119.5(2)
C14 C13 C12 120.4(3)
C14 C13 H13 119.8(2)
C12 C13 H13 119.8(2)
C13 C14 C15 119.5(3)
C13 C14 H14 120.3(2)
C15 C14 H14 120.3(2)
C14 C15 C16 120.0(3)
C14 C15 H15 120.0(2)
C16 C15 H15 120.0(2)
C11 C16 C15 120.7(3)
C11 C16 H16 119.6(2)
C15 C16 H16 119.6(2)
C21 C17 C18 108.7(3)
C21 C17 Fe 70.5(2)
C18 C17 Fe 70.6(2)
C21 C17 H17 125.6(2)
C18 C17 H17 125.6(2)
Fe C17 H17 124.79(8)
C17 C18 C19 107.5(3)
C17 C18 Fe 70.3(2)
C19 C18 Fe 70.8(2)
C17 C18 H18 126.2(2)
C19 C18 H18 126.2(2)
Fe C18 H18 124.23(9)
C20 C19 C18 108.5(3)
C20 C19 Fe 70.4(2)
C18 C19 Fe 70.2(2)
C20 C19 H19 125.8(2)
C18 C19 H19 125.8(2)
Fe C19 H19 125.29(11)
C19 C20 C21 107.8(3)
C19 C20 Fe 71.0(2)
C21 C20 Fe 70.0(2)
C19 C20 H20 126.1(2)
C21 C20 H20 126.1(2)
Fe C20 H20 124.53(10)
C17 C21 C20 107.5(3)
C17 C21 Fe 70.6(2)
C20 C21 Fe 70.5(2)
C17 C21 H21 126.2(2)
C20 C21 H21 126.2(2)
Fe C21 H21 124.27(9)
O24 C22 Fe 175.4(3)
O25 C23 Fe 177.3(3)

loop_
_geom_bond_atom_site_label_1
_geom_bond_atom_site_label_2
_geom_bond_distance
Fe C22 1.764(3)
Fe C23 1.765(3)
Fe C21 2.099(3)
Fe C17 2.100(3)
Fe C18 2.104(3)
Fe C20 2.105(3)
Fe C19 2.113(3)
Fe P6 2.3075(8)
B1 B2 1.692(5)
B1 B3 1.735(6)
B1 B5 1.752(5)
B1 B10 1.776(5)
B1 B4 1.787(5)
B1 H1 1.07(3)
B2 B3 1.706(5)
B2 C7 1.770(5)
B2 B5 1.798(5)
B2 P6 2.232(3)
B2 H2 1.07(3)
B3 C7 1.720(4)
B3 B4 1.769(5)
B3 B8 1.811(5)
B3 H3 1.05(3)
B4 B9 1.709(5)
B4 B8 1.816(5)
B4 B10 1.820(6)
B4 H4 1.07(3)
B5 B10 1.791(5)
B5 P6 1.909(3)
B5 H5 0.92(3)
B8 C7 1.681(4)
B8 B9 1.816(5)
B8 H8 1.07(4)
B8 H89 1.38(3)
B9 B10 1.826(5)
B9 H9 1.09(3)
B9 H89 1.15(3)
B9 H910 1.19(3)
B10 H10 1.00(3)
B10 H910 1.36(4)
P6 C11 1.836(3)
P6 C7 1.846(3)
C7 H7 1.05(3)
C11 C12 1.381(4)
C11 C16 1.384(4)
C12 C13 1.379(4)
C12 H12 0.93
C13 C14 1.373(5)
C13 H13 0.93
C14 C15 1.384(5)
C14 H14 0.93
C15 C16 1.385(4)
C15 H15 0.93
C16 H16 0.93
C17 C21 1.396(5)
C17 C18 1.405(5)
C17 H17 0.93
C18 C19 1.407(5)
C18 H18 0.93
C19 C20 1.397(4)
C19 H19 0.93
C20 C21 1.421(5)
C20 H20 0.93
C21 H21 0.93
C22 O24 1.145(4)
C23 O25 1.148(4)
